data_7251735
loop_
_publ_author_name
'Briki, Ridha'
'Ben Brahim, Khawla'
'Ben Gzaiel, Malika'
'Alsobai, Nourah A.'
'Rekik, Walid'
'Oueslati, Abderrazek'

_publ_section_title
;
 Correlated structural, vibrational and dielectric properties of the
 [(C<sub>4</sub>H<sub>9</sub>)<sub>4</sub>N]<sub>2</sub>CoBr<sub>4</sub>
 compound: origin of low-frequency polarization.
;
_journal_issue 4
_journal_name_full 'RSC advances'
_journal_page_first 3791
_journal_page_last 3802
_journal_paper_doi 10.1039/d5ra09416j
_journal_volume 16
_journal_year 2026
_chemical_formula_sum 'C32 H72 Br4 Co N2'
_chemical_formula_weight 863.48
_space_group_crystal_system monoclinic
_space_group_IT_number 14
_space_group_name_Hall '-P 2ybc'
_space_group_name_H-M_alt 'P 1 21/c 1'
_atom_sites_solution_hydrogens geom
_audit_creation_method SHELXL-2014/7
_audit_update_record
;
2025-01-25 deposited with the CCDC.	2025-12-19 downloaded from the CCDC.
;
_cell_angle_alpha 90
_cell_angle_beta 112.185(3)
_cell_angle_gamma 90
_cell_formula_units_Z 4
_cell_length_a 16.1580(2)
_cell_length_b 16.6083(2)
_cell_length_c 16.9298(2)
_cell_measurement_reflns_used 74808
_cell_measurement_temperature 296(2)
_cell_measurement_theta_max 26.022
_cell_measurement_theta_min 1.786
_cell_volume 4206.89(13)
_computing_structure_refinement 'SHELXL-2014/7 (Sheldrick, 2014)'
_diffrn_ambient_temperature 296(2)
_diffrn_measured_fraction_theta_full 1.000
_diffrn_measured_fraction_theta_max 1.000
_diffrn_measurement_device_type 'Bruker APEXII'
_diffrn_measurement_method '\w scans'
_diffrn_radiation_type MoK\a
_diffrn_radiation_wavelength 0.71073
_diffrn_reflns_av_R_equivalents 0.1105
_diffrn_reflns_av_unetI/netI 0.0792
_diffrn_reflns_Laue_measured_fraction_full 1.000
_diffrn_reflns_Laue_measured_fraction_max 1.000
_diffrn_reflns_limit_h_max 19
_diffrn_reflns_limit_h_min -19
_diffrn_reflns_limit_k_max 20
_diffrn_reflns_limit_k_min -20
_diffrn_reflns_limit_l_max 20
_diffrn_reflns_limit_l_min -20
_diffrn_reflns_number 74808
_diffrn_reflns_point_group_measured_fraction_full 1.000
_diffrn_reflns_point_group_measured_fraction_max 1.000
_diffrn_reflns_theta_full 25.242
_diffrn_reflns_theta_max 26.022
_diffrn_reflns_theta_min 1.786
_exptl_absorpt_coefficient_mu 4.228
_exptl_absorpt_correction_T_max 0.612
_exptl_absorpt_correction_T_min 0.465
_exptl_absorpt_correction_type multi-scan
_exptl_absorpt_process_details '(SHELX76; Sheldrick, 2008)'
_exptl_crystal_colour yellow
_exptl_crystal_density_diffrn 1.363
_exptl_crystal_description prism
_exptl_crystal_F_000 1780
_exptl_crystal_size_max 0.23
_exptl_crystal_size_mid 0.18
_exptl_crystal_size_min 0.13
_refine_diff_density_max 0.764
_refine_diff_density_min -0.528
_refine_diff_density_rms 0.078
_refine_ls_extinction_method none
_refine_ls_goodness_of_fit_ref 1.002
_refine_ls_hydrogen_treatment constr
_refine_ls_matrix_type full
_refine_ls_number_parameters 360
_refine_ls_number_reflns 8288
_refine_ls_number_restraints 3
_refine_ls_restrained_S_all 1.002
_refine_ls_R_factor_all 0.1488
_refine_ls_R_factor_gt 0.0556
_refine_ls_shift/su_max 0.000
_refine_ls_shift/su_mean 0.000
_refine_ls_structure_factor_coef Fsqd
_refine_ls_weighting_details 'w=1/[\s^2^(Fo^2^)+(0.0631P)^2^+6.4628P] where P=(Fo^2^+2Fc^2^)/3'
_refine_ls_weighting_scheme calc
_refine_ls_wR_factor_gt 0.1276
_refine_ls_wR_factor_ref 0.1650
_reflns_Friedel_coverage 0.000
_reflns_number_gt 3876
_reflns_number_total 8288
_reflns_threshold_expression 'I > 2\s(I)'
_cod_data_source_file d5ra09416j2.cif
_cod_data_source_block shelx
_cod_original_sg_symbol_H-M 'P 21/c'
_cod_database_code 7251735
_shelx_shelxl_version_number 2014/7
_shelx_space_group_comment
;
The symmetry employed for this shelxl refinement is uniquely defined
by the following loop, which should always be used as a source of
symmetry information in preference to the above space-group names.
They are only intended as comments.
;

loop_
_space_group_symop_operation_xyz
'x, y, z'
'-x, y+1/2, -z+1/2'
'-x, -y, -z'
'x, -y-1/2, z-1/2'

loop_
_atom_site_label
_atom_site_type_symbol
_atom_site_fract_x
_atom_site_fract_y
_atom_site_fract_z
_atom_site_U_iso_or_equiv
_atom_site_adp_type
_atom_site_occupancy
_atom_site_site_symmetry_order
_atom_site_calc_flag
_atom_site_refinement_flags_posn
_atom_site_refinement_flags_adp
_atom_site_refinement_flags_occupancy
_atom_site_disorder_assembly
_atom_site_disorder_group
Co1 Co 0.75168(6) 0.10592(5) 0.24525(5) 0.0601(3) Uani 1 1 d . . . . .
Br1 Br 0.71683(5) -0.00663(4) 0.14676(5) 0.0758(2) Uani 1 1 d . . . . .
Br2 Br 0.86189(6) 0.18887(5) 0.22095(6) 0.0895(3) Uani 1 1 d . . . . .
Br3 Br 0.81704(6) 0.05887(5) 0.38972(5) 0.0957(3) Uani 1 1 d . . . . .
Br4 Br 0.61405(6) 0.17574(6) 0.21872(8) 0.1219(4) Uani 1 1 d . . . . .
N1 N 0.9563(4) 0.4463(3) 0.2004(3) 0.0663(14) Uani 1 1 d . . . . .
C1 C 1.0208(5) 0.4841(4) 0.2832(4) 0.0727(19) Uani 1 1 d . . . . .
H1A H 1.0761 0.4962 0.2758 0.087 Uiso 1 1 calc R U . . .
H1B H 0.9955 0.5349 0.2912 0.087 Uiso 1 1 calc R U . . .
C2 C 1.0433(5) 0.4359(4) 0.3636(4) 0.082(2) Uani 1 1 d . . . . .
H2A H 1.0796 0.3900 0.3618 0.098 Uiso 1 1 calc R U . . .
H2B H 0.9887 0.4159 0.3677 0.098 Uiso 1 1 calc R U . . .
C3 C 1.0930(5) 0.4864(5) 0.4404(5) 0.089(2) Uani 1 1 d . . . . .
H3A H 1.1457 0.5084 0.4340 0.106 Uiso 1 1 calc R U . . .
H3B H 1.0554 0.5312 0.4423 0.106 Uiso 1 1 calc R U . . .
C4 C 1.1208(6) 0.4427(6) 0.5218(5) 0.111(3) Uani 1 1 d . . . . .
H4A H 1.0696 0.4179 0.5273 0.166 Uiso 1 1 calc R U . . .
H4B H 1.1475 0.4797 0.5680 0.166 Uiso 1 1 calc R U . . .
H4C H 1.1635 0.4020 0.5232 0.166 Uiso 1 1 calc R U . . .
C5 C 0.9908(5) 0.3642(4) 0.1871(5) 0.083(2) Uani 1 1 d . . . . .
H5A H 0.9883 0.3283 0.2313 0.100 Uiso 1 1 calc R U . . .
H5B H 0.9503 0.3430 0.1329 0.100 Uiso 1 1 calc R U . . .
C6 C 1.0846(6) 0.3615(5) 0.1877(6) 0.099(3) Uani 1 1 d D . . . .
H6A H 1.0842 0.3968 0.1419 0.119 Uiso 1 1 calc R U . . .
H6B H 1.1223 0.3873 0.2404 0.119 Uiso 1 1 calc R U . . .
C7 C 1.1340(10) 0.2872(6) 0.1801(11) 0.253(11) Uani 1 1 d D . . . .
H7A H 1.1362 0.2869 0.1237 0.304 Uiso 1 1 calc R U . . .
H7B H 1.1950 0.2917 0.2209 0.304 Uiso 1 1 calc R U . . .
C8 C 1.0980(14) 0.2074(9) 0.1937(15) 0.333(13) Uani 1 1 d D . . . .
H8A H 1.0468 0.1935 0.1439 0.499 Uiso 1 1 calc R U . . .
H8B H 1.0809 0.2107 0.2421 0.499 Uiso 1 1 calc R U . . .
H8C H 1.1433 0.1669 0.2038 0.499 Uiso 1 1 calc R U . . .
C9 C 0.8668(5) 0.4358(4) 0.2080(5) 0.076(2) Uani 1 1 d . . . . .
H9A H 0.8741 0.3985 0.2541 0.091 Uiso 1 1 calc R U . . .
H9B H 0.8492 0.4873 0.2239 0.091 Uiso 1 1 calc R U . . .
C10 C 0.7919(5) 0.4060(5) 0.1295(5) 0.093(2) Uani 1 1 d . . . . .
H10A H 0.8082 0.3547 0.1120 0.112 Uiso 1 1 calc R U . . .
H10B H 0.7811 0.4440 0.0832 0.112 Uiso 1 1 calc R U . . .
C11 C 0.7065(6) 0.3960(6) 0.1486(6) 0.114(3) Uani 1 1 d . . . . .
H11A H 0.7198 0.3616 0.1982 0.137 Uiso 1 1 calc R U . . .
H11B H 0.6893 0.4483 0.1630 0.137 Uiso 1 1 calc R U . . .
C12 C 0.6305(7) 0.3618(7) 0.0779(7) 0.153(4) Uani 1 1 d . . . . .
H12A H 0.6321 0.3800 0.0247 0.230 Uiso 1 1 calc R U . . .
H12B H 0.5757 0.3790 0.0824 0.230 Uiso 1 1 calc R U . . .
H12C H 0.6339 0.3041 0.0804 0.230 Uiso 1 1 calc R U . . .
C13 C 0.9504(5) 0.5007(4) 0.1264(4) 0.0734(19) Uani 1 1 d . . . . .
H13A H 1.0100 0.5076 0.1265 0.088 Uiso 1 1 calc R U . . .
H13B H 0.9148 0.4737 0.0737 0.088 Uiso 1 1 calc R U . . .
C14 C 0.9110(6) 0.5823(4) 0.1267(5) 0.093(2) Uani 1 1 d . . . . .
H14A H 0.9449 0.6093 0.1800 0.112 Uiso 1 1 calc R U . . .
H14B H 0.8500 0.5763 0.1232 0.112 Uiso 1 1 calc R U . . .
C15 C 0.9117(7) 0.6329(5) 0.0536(5) 0.114(3) Uani 1 1 d . . . . .
H15A H 0.9725 0.6366 0.0559 0.137 Uiso 1 1 calc R U . . .
H15B H 0.8761 0.6065 0.0005 0.137 Uiso 1 1 calc R U . . .
C16 C 0.8764(9) 0.7153(6) 0.0537(7) 0.163(5) Uani 1 1 d . . . . .
H16A H 0.8174 0.7121 0.0544 0.245 Uiso 1 1 calc R U . . .
H16B H 0.8742 0.7435 0.0035 0.245 Uiso 1 1 calc R U . . .
H16C H 0.9148 0.7437 0.1034 0.245 Uiso 1 1 calc R U . . .
N2 N 0.5517(4) 0.3820(3) 0.3686(4) 0.0843(18) Uani 1 1 d . . . . .
C17 C 0.5108(6) 0.3804(5) 0.2736(5) 0.093(2) Uani 1 1 d . . . . .
H17A H 0.5487 0.4114 0.2520 0.112 Uiso 1 1 calc R U . . .
H17B H 0.5110 0.3252 0.2549 0.112 Uiso 1 1 calc R U . . .
C18 C 0.4181(6) 0.4120(6) 0.2337(5) 0.113(3) Uani 1 1 d . . . . .
H18A H 0.4155 0.4655 0.2556 0.135 Uiso 1 1 calc R U . . .
H18B H 0.3779 0.3776 0.2490 0.135 Uiso 1 1 calc R U . . .
C19 C 0.3860(8) 0.4159(7) 0.1328(7) 0.146(4) Uani 1 1 d . . . . .
H19A H 0.4046 0.3675 0.1120 0.175 Uiso 1 1 calc R U . . .
H19B H 0.3212 0.4188 0.1075 0.175 Uiso 1 1 calc R U . . .
C20 C 0.4240(11) 0.4862(8) 0.1077(8) 0.202(7) Uani 1 1 d . . . . .
H20A H 0.3979 0.5342 0.1199 0.304 Uiso 1 1 calc R U . . .
H20B H 0.4119 0.4837 0.0477 0.304 Uiso 1 1 calc R U . . .
H20C H 0.4875 0.4872 0.1389 0.304 Uiso 1 1 calc R U . . .
C21 C 0.4937(6) 0.3374(5) 0.4065(5) 0.099(3) Uani 1 1 d . . . . .
H21A H 0.5242 0.3379 0.4681 0.119 Uiso 1 1 calc R U . . .
H21B H 0.4387 0.3676 0.3932 0.119 Uiso 1 1 calc R U . . .
C22 C 0.4691(7) 0.2513(5) 0.3790(6) 0.120(3) Uani 1 1 d . . . . .
H22A H 0.5221 0.2177 0.3996 0.145 Uiso 1 1 calc R U . . .
H22B H 0.4436 0.2481 0.3172 0.145 Uiso 1 1 calc R U . . .
C23 C 0.4008(9) 0.2215(6) 0.4159(7) 0.151(4) Uani 1 1 d . . . . .
H23A H 0.4276 0.2226 0.4777 0.181 Uiso 1 1 calc R U . . .
H23B H 0.3494 0.2572 0.3978 0.181 Uiso 1 1 calc R U . . .
C24 C 0.3712(10) 0.1382(8) 0.3866(9) 0.200(6) Uani 1 1 d . . . . .
H24A H 0.3446 0.1372 0.3254 0.301 Uiso 1 1 calc R U . . .
H24B H 0.3280 0.1210 0.4095 0.301 Uiso 1 1 calc R U . . .
H24C H 0.4217 0.1027 0.4059 0.301 Uiso 1 1 calc R U . . .
C25 C 0.5622(5) 0.4665(5) 0.4049(5) 0.092(2) Uani 1 1 d . . . . .
H25A H 0.5033 0.4866 0.3973 0.110 Uiso 1 1 calc R U . . .
H25B H 0.5964 0.4633 0.4658 0.110 Uiso 1 1 calc R U . . .
C26 C 0.6185(6) 0.6052(5) 0.4168(5) 0.107(3) Uani 1 1 d . . . . .
H26A H 0.5620 0.6206 0.4201 0.128 Uiso 1 1 calc R U . . .
H26B H 0.6613 0.5971 0.4745 0.128 Uiso 1 1 calc R U . . .
C27 C 0.6064(6) 0.5271(4) 0.3678(5) 0.097(3) Uani 1 1 d . . . . .
H27A H 0.5698 0.5361 0.3082 0.116 Uiso 1 1 calc R U . . .
H27B H 0.6641 0.5069 0.3715 0.116 Uiso 1 1 calc R U . . .
C28 C 0.6505(7) 0.6719(5) 0.3761(7) 0.141(4) Uani 1 1 d . . . . .
H28A H 0.7107 0.6611 0.3812 0.212 Uiso 1 1 calc R U . . .
H28B H 0.6489 0.7218 0.4041 0.212 Uiso 1 1 calc R U . . .
H28C H 0.6125 0.6757 0.3169 0.212 Uiso 1 1 calc R U . . .
C29 C 0.6391(7) 0.3415(6) 0.3784(6) 0.151(4) Uani 1 1 d D . . . .
H29A H 0.6264 0.2863 0.3589 0.181 Uiso 1 1 calc R U . . .
H29B H 0.6633 0.3684 0.3410 0.181 Uiso 1 1 calc R U . . .
C30 C 0.7094(8) 0.3407(6) 0.4668(7) 0.169(5) Uani 1 1 d D . . . .
H30A H 0.6842 0.3199 0.5064 0.203 Uiso 1 1 calc R U . . .
H30B H 0.7301 0.3951 0.4839 0.203 Uiso 1 1 calc R U . . .
C31 C 0.7893(6) 0.2873(6) 0.4698(6) 0.116(3) Uani 1 1 d . . . . .
H31A H 0.8256 0.2794 0.5298 0.140 Uiso 1 1 calc R U . . .
H31B H 0.7644 0.2350 0.4478 0.140 Uiso 1 1 calc R U . . .
C32 C 0.8500(9) 0.3069(6) 0.4292(7) 0.155(5) Uani 1 1 d . . . . .
H32A H 0.8206 0.3002 0.3687 0.233 Uiso 1 1 calc R U . . .
H32B H 0.9010 0.2718 0.4501 0.233 Uiso 1 1 calc R U . . .
H32C H 0.8692 0.3617 0.4417 0.233 Uiso 1 1 calc R U . . .

loop_
_atom_site_aniso_label
_atom_site_aniso_U_11
_atom_site_aniso_U_22
_atom_site_aniso_U_33
_atom_site_aniso_U_23
_atom_site_aniso_U_13
_atom_site_aniso_U_12
Co1 0.0586(5) 0.0564(5) 0.0610(5) -0.0015(4) 0.0176(4) -0.0005(4)
Br1 0.0797(5) 0.0776(5) 0.0689(5) -0.0167(4) 0.0269(4) -0.0160(4)
Br2 0.0907(6) 0.0678(5) 0.1120(7) 0.0096(4) 0.0407(5) -0.0148(4)
Br3 0.1158(7) 0.1036(6) 0.0621(5) 0.0093(4) 0.0271(4) 0.0136(5)
Br4 0.0742(6) 0.1029(7) 0.1728(10) -0.0232(6) 0.0286(6) 0.0228(5)
N1 0.072(4) 0.054(3) 0.070(4) -0.005(3) 0.023(3) -0.012(3)
C1 0.077(5) 0.054(4) 0.081(5) -0.005(4) 0.024(4) -0.009(4)
C2 0.078(5) 0.083(5) 0.076(5) 0.001(4) 0.020(4) -0.008(4)
C3 0.085(6) 0.113(6) 0.072(5) -0.011(5) 0.035(4) -0.006(5)
C4 0.096(7) 0.140(8) 0.084(6) 0.000(6) 0.021(5) 0.015(6)
C5 0.095(6) 0.059(4) 0.093(5) -0.006(4) 0.030(5) -0.005(4)
C6 0.105(7) 0.074(5) 0.120(7) -0.012(5) 0.045(6) -0.002(5)
C7 0.48(3) 0.104(10) 0.221(17) -0.033(11) 0.18(2) -0.028(15)
C8 0.34(3) 0.35(3) 0.39(3) -0.04(3) 0.24(3) 0.03(3)
C9 0.075(5) 0.064(4) 0.090(5) 0.000(4) 0.032(4) -0.016(4)
C10 0.085(6) 0.084(5) 0.098(6) 0.004(5) 0.020(5) -0.008(4)
C11 0.081(6) 0.113(7) 0.124(7) -0.005(6) 0.010(6) -0.025(5)
C12 0.104(8) 0.154(10) 0.179(11) -0.004(9) 0.026(8) -0.015(7)
C13 0.086(5) 0.058(4) 0.069(4) 0.007(3) 0.021(4) -0.012(4)
C14 0.099(6) 0.071(5) 0.097(6) 0.017(4) 0.024(5) 0.002(4)
C15 0.162(9) 0.074(5) 0.086(6) 0.026(5) 0.022(6) -0.003(6)
C16 0.233(13) 0.088(7) 0.147(10) 0.037(7) 0.045(9) 0.030(8)
N2 0.070(4) 0.067(4) 0.109(5) -0.009(4) 0.027(4) 0.010(3)
C17 0.099(7) 0.091(6) 0.097(7) -0.020(5) 0.046(5) -0.004(5)
C18 0.113(8) 0.135(8) 0.095(7) -0.009(6) 0.044(6) 0.009(6)
C19 0.200(12) 0.131(9) 0.112(9) -0.001(7) 0.066(8) 0.016(9)
C20 0.30(2) 0.158(12) 0.151(12) 0.027(10) 0.094(13) 0.041(13)
C21 0.099(6) 0.105(7) 0.085(6) -0.001(5) 0.026(5) -0.004(5)
C22 0.147(9) 0.086(6) 0.108(7) -0.003(5) 0.026(7) -0.015(6)
C23 0.215(13) 0.109(8) 0.147(10) 0.001(7) 0.089(10) -0.053(8)
C24 0.213(15) 0.160(13) 0.225(15) 0.031(11) 0.079(12) -0.029(11)
C25 0.092(6) 0.077(5) 0.096(6) -0.012(5) 0.025(5) 0.007(4)
C26 0.113(7) 0.082(6) 0.092(6) 0.013(5) -0.001(5) 0.006(5)
C27 0.102(6) 0.070(5) 0.111(7) 0.002(5) 0.030(5) 0.004(5)
C28 0.139(9) 0.086(7) 0.152(9) 0.024(6) 0.002(7) 0.003(6)
C29 0.177(11) 0.078(6) 0.169(11) -0.035(7) 0.033(9) 0.028(7)
C30 0.182(12) 0.086(7) 0.181(12) -0.030(7) 0.001(10) 0.020(8)
C31 0.104(7) 0.106(7) 0.113(7) -0.013(6) 0.012(6) 0.026(6)
C32 0.205(13) 0.129(9) 0.166(11) -0.029(8) 0.110(11) -0.018(9)

loop_
_atom_type_symbol
_atom_type_description
_atom_type_scat_dispersion_real
_atom_type_scat_dispersion_imag
_atom_type_scat_source
Br Br -0.2901 2.4595 'International Tables Vol C Tables 4.2.6.8 and 6.1.1.4'
C C 0.0033 0.0016 'International Tables Vol C Tables 4.2.6.8 and 6.1.1.4'
Co Co 0.3494 0.9721 'International Tables Vol C Tables 4.2.6.8 and 6.1.1.4'
H H 0.0000 0.0000 'International Tables Vol C Tables 4.2.6.8 and 6.1.1.4'
N N 0.0061 0.0033 'International Tables Vol C Tables 4.2.6.8 and 6.1.1.4'

loop_
_geom_angle_atom_site_label_1
_geom_angle_atom_site_label_2
_geom_angle_atom_site_label_3
_geom_angle
_geom_angle_site_symmetry_1
_geom_angle_site_symmetry_3
_geom_angle_publ_flag
Br4 Co1 Br3 111.65(5) . . ?
Br4 Co1 Br2 112.66(5) . . ?
Br3 Co1 Br2 106.94(4) . . ?
Br4 Co1 Br1 106.63(4) . . ?
Br3 Co1 Br1 110.39(4) . . ?
Br2 Co1 Br1 108.56(4) . . ?
C9 N1 C13 112.0(5) . . ?
C9 N1 C5 109.0(5) . . ?
C13 N1 C5 108.9(5) . . ?
C9 N1 C1 108.2(5) . . ?
C13 N1 C1 108.8(5) . . ?
C5 N1 C1 110.0(5) . . ?
C2 C1 N1 117.5(5) . . ?
C2 C1 H1A 107.9 . . ?
N1 C1 H1A 107.9 . . ?
C2 C1 H1B 107.9 . . ?
N1 C1 H1B 107.9 . . ?
H1A C1 H1B 107.2 . . ?
C1 C2 C3 110.8(6) . . ?
C1 C2 H2A 109.5 . . ?
C3 C2 H2A 109.5 . . ?
C1 C2 H2B 109.5 . . ?
C3 C2 H2B 109.5 . . ?
H2A C2 H2B 108.1 . . ?
C4 C3 C2 114.3(7) . . ?
C4 C3 H3A 108.7 . . ?
C2 C3 H3A 108.7 . . ?
C4 C3 H3B 108.7 . . ?
C2 C3 H3B 108.7 . . ?
H3A C3 H3B 107.6 . . ?
C3 C4 H4A 109.5 . . ?
C3 C4 H4B 109.5 . . ?
H4A C4 H4B 109.5 . . ?
C3 C4 H4C 109.5 . . ?
H4A C4 H4C 109.5 . . ?
H4B C4 H4C 109.5 . . ?
C6 C5 N1 116.6(6) . . ?
C6 C5 H5A 108.1 . . ?
N1 C5 H5A 108.1 . . ?
C6 C5 H5B 108.1 . . ?
N1 C5 H5B 108.1 . . ?
H5A C5 H5B 107.3 . . ?
C7 C6 C5 126.0(9) . . ?
C7 C6 H6A 105.8 . . ?
C5 C6 H6A 105.8 . . ?
C7 C6 H6B 105.8 . . ?
C5 C6 H6B 105.8 . . ?
H6A C6 H6B 106.2 . . ?
C8 C7 C6 117.7(13) . . ?
C8 C7 H7A 107.9 . . ?
C6 C7 H7A 107.9 . . ?
C8 C7 H7B 107.9 . . ?
C6 C7 H7B 107.9 . . ?
H7A C7 H7B 107.2 . . ?
C7 C8 H8A 109.5 . . ?
C7 C8 H8B 109.5 . . ?
H8A C8 H8B 109.5 . . ?
C7 C8 H8C 109.5 . . ?
H8A C8 H8C 109.5 . . ?
H8B C8 H8C 109.5 . . ?
C10 C9 N1 116.1(6) . . ?
C10 C9 H9A 108.3 . . ?
N1 C9 H9A 108.3 . . ?
C10 C9 H9B 108.3 . . ?
N1 C9 H9B 108.3 . . ?
H9A C9 H9B 107.4 . . ?
C9 C10 C11 109.6(7) . . ?
C9 C10 H10A 109.8 . . ?
C11 C10 H10A 109.8 . . ?
C9 C10 H10B 109.8 . . ?
C11 C10 H10B 109.8 . . ?
H10A C10 H10B 108.2 . . ?
C12 C11 C10 114.2(9) . . ?
C12 C11 H11A 108.7 . . ?
C10 C11 H11A 108.7 . . ?
C12 C11 H11B 108.7 . . ?
C10 C11 H11B 108.7 . . ?
H11A C11 H11B 107.6 . . ?
C11 C12 H12A 109.5 . . ?
C11 C12 H12B 109.5 . . ?
H12A C12 H12B 109.5 . . ?
C11 C12 H12C 109.5 . . ?
H12A C12 H12C 109.5 . . ?
H12B C12 H12C 109.5 . . ?
C14 C13 N1 115.5(6) . . ?
C14 C13 H13A 108.4 . . ?
N1 C13 H13A 108.4 . . ?
C14 C13 H13B 108.4 . . ?
N1 C13 H13B 108.4 . . ?
H13A C13 H13B 107.5 . . ?
C13 C14 C15 111.6(7) . . ?
C13 C14 H14A 109.3 . . ?
C15 C14 H14A 109.3 . . ?
C13 C14 H14B 109.3 . . ?
C15 C14 H14B 109.3 . . ?
H14A C14 H14B 108.0 . . ?
C16 C15 C14 113.1(8) . . ?
C16 C15 H15A 109.0 . . ?
C14 C15 H15A 109.0 . . ?
C16 C15 H15B 109.0 . . ?
C14 C15 H15B 109.0 . . ?
H15A C15 H15B 107.8 . . ?
C15 C16 H16A 109.5 . . ?
C15 C16 H16B 109.5 . . ?
H16A C16 H16B 109.5 . . ?
C15 C16 H16C 109.5 . . ?
H16A C16 H16C 109.5 . . ?
H16B C16 H16C 109.5 . . ?
C17 N2 C21 110.9(6) . . ?
C17 N2 C29 97.2(6) . . ?
C21 N2 C29 115.9(7) . . ?
C17 N2 C25 112.9(6) . . ?
C21 N2 C25 105.8(6) . . ?
C29 N2 C25 114.2(6) . . ?
C18 C17 N2 116.3(7) . . ?
C18 C17 H17A 108.2 . . ?
N2 C17 H17A 108.2 . . ?
C18 C17 H17B 108.2 . . ?
N2 C17 H17B 108.2 . . ?
H17A C17 H17B 107.4 . . ?
C17 C18 C19 111.5(8) . . ?
C17 C18 H18A 109.3 . . ?
C19 C18 H18A 109.3 . . ?
C17 C18 H18B 109.3 . . ?
C19 C18 H18B 109.3 . . ?
H18A C18 H18B 108.0 . . ?
C20 C19 C18 110.1(10) . . ?
C20 C19 H19A 109.6 . . ?
C18 C19 H19A 109.6 . . ?
C20 C19 H19B 109.6 . . ?
C18 C19 H19B 109.6 . . ?
H19A C19 H19B 108.1 . . ?
C19 C20 H20A 109.5 . . ?
C19 C20 H20B 109.5 . . ?
H20A C20 H20B 109.5 . . ?
C19 C20 H20C 109.5 . . ?
H20A C20 H20C 109.5 . . ?
H20B C20 H20C 109.5 . . ?
C22 C21 N2 117.7(7) . . ?
C22 C21 H21A 107.9 . . ?
N2 C21 H21A 107.9 . . ?
C22 C21 H21B 107.9 . . ?
N2 C21 H21B 107.9 . . ?
H21A C21 H21B 107.2 . . ?
C21 C22 C23 108.9(8) . . ?
C21 C22 H22A 109.9 . . ?
C23 C22 H22A 109.9 . . ?
C21 C22 H22B 109.9 . . ?
C23 C22 H22B 109.9 . . ?
H22A C22 H22B 108.3 . . ?
C24 C23 C22 110.7(10) . . ?
C24 C23 H23A 109.5 . . ?
C22 C23 H23A 109.5 . . ?
C24 C23 H23B 109.5 . . ?
C22 C23 H23B 109.5 . . ?
H23A C23 H23B 108.1 . . ?
C23 C24 H24A 109.5 . . ?
C23 C24 H24B 109.5 . . ?
H24A C24 H24B 109.5 . . ?
C23 C24 H24C 109.5 . . ?
H24A C24 H24C 109.5 . . ?
H24B C24 H24C 109.5 . . ?
C27 C25 N2 116.6(7) . . ?
C27 C25 H25A 108.1 . . ?
N2 C25 H25A 108.1 . . ?
C27 C25 H25B 108.1 . . ?
N2 C25 H25B 108.1 . . ?
H25A C25 H25B 107.3 . . ?
C28 C26 C27 112.3(8) . . ?
C28 C26 H26A 109.1 . . ?
C27 C26 H26A 109.1 . . ?
C28 C26 H26B 109.1 . . ?
C27 C26 H26B 109.1 . . ?
H26A C26 H26B 107.9 . . ?
C25 C27 C26 109.2(7) . . ?
C25 C27 H27A 109.8 . . ?
C26 C27 H27A 109.8 . . ?
C25 C27 H27B 109.8 . . ?
C26 C27 H27B 109.8 . . ?
H27A C27 H27B 108.3 . . ?
C26 C28 H28A 109.5 . . ?
C26 C28 H28B 109.5 . . ?
H28A C28 H28B 109.5 . . ?
C26 C28 H28C 109.5 . . ?
H28A C28 H28C 109.5 . . ?
H28B C28 H28C 109.5 . . ?
C30 C29 N2 115.9(9) . . ?
C30 C29 H29A 108.3 . . ?
N2 C29 H29A 108.3 . . ?
C30 C29 H29B 108.3 . . ?
N2 C29 H29B 108.3 . . ?
H29A C29 H29B 107.4 . . ?
C29 C30 C31 110.3(9) . . ?
C29 C30 H30A 109.6 . . ?
C31 C30 H30A 109.6 . . ?
C29 C30 H30B 109.6 . . ?
C31 C30 H30B 109.6 . . ?
H30A C30 H30B 108.1 . . ?
C32 C31 C30 124.5(10) . . ?
C32 C31 H31A 106.2 . . ?
C30 C31 H31A 106.2 . . ?
C32 C31 H31B 106.2 . . ?
C30 C31 H31B 106.2 . . ?
H31A C31 H31B 106.4 . . ?
C31 C32 H32A 109.5 . . ?
C31 C32 H32B 109.5 . . ?
H32A C32 H32B 109.5 . . ?
C31 C32 H32C 109.5 . . ?
H32A C32 H32C 109.5 . . ?
H32B C32 H32C 109.5 . . ?

loop_
_geom_bond_atom_site_label_1
_geom_bond_atom_site_label_2
_geom_bond_distance
_geom_bond_site_symmetry_2
_geom_bond_publ_flag
Co1 Br4 2.3953(12) . ?
Co1 Br3 2.3994(11) . ?
Co1 Br2 2.4067(11) . ?
Co1 Br1 2.4253(10) . ?
N1 C9 1.510(8) . ?
N1 C13 1.517(8) . ?
N1 C5 1.522(8) . ?
N1 C1 1.530(8) . ?
C1 C2 1.499(9) . ?
C1 H1A 0.9700 . ?
C1 H1B 0.9700 . ?
C2 C3 1.500(10) . ?
C2 H2A 0.9700 . ?
C2 H2B 0.9700 . ?
C3 C4 1.470(10) . ?
C3 H3A 0.9700 . ?
C3 H3B 0.9700 . ?
C4 H4A 0.9600 . ?
C4 H4B 0.9600 . ?
C4 H4C 0.9600 . ?
C5 C6 1.512(10) . ?
C5 H5A 0.9700 . ?
C5 H5B 0.9700 . ?
C6 C7 1.5004(10) . ?
C6 H6A 0.9700 . ?
C6 H6B 0.9700 . ?
C7 C8 1.4988(10) . ?
C7 H7A 0.9700 . ?
C7 H7B 0.9700 . ?
C8 H8A 0.9600 . ?
C8 H8B 0.9600 . ?
C8 H8C 0.9600 . ?
C9 C10 1.504(9) . ?
C9 H9A 0.9700 . ?
C9 H9B 0.9700 . ?
C10 C11 1.541(11) . ?
C10 H10A 0.9700 . ?
C10 H10B 0.9700 . ?
C11 C12 1.468(12) . ?
C11 H11A 0.9700 . ?
C11 H11B 0.9700 . ?
C12 H12A 0.9600 . ?
C12 H12B 0.9600 . ?
C12 H12C 0.9600 . ?
C13 C14 1.498(9) . ?
C13 H13A 0.9700 . ?
C13 H13B 0.9700 . ?
C14 C15 1.501(10) . ?
C14 H14A 0.9700 . ?
C14 H14B 0.9700 . ?
C15 C16 1.483(12) . ?
C15 H15A 0.9700 . ?
C15 H15B 0.9700 . ?
C16 H16A 0.9600 . ?
C16 H16B 0.9600 . ?
C16 H16C 0.9600 . ?
N2 C17 1.491(9) . ?
N2 C21 1.514(10) . ?
N2 C29 1.515(11) . ?
N2 C25 1.517(9) . ?
C17 C18 1.488(11) . ?
C17 H17A 0.9700 . ?
C17 H17B 0.9700 . ?
C18 C19 1.589(12) . ?
C18 H18A 0.9700 . ?
C18 H18B 0.9700 . ?
C19 C20 1.456(15) . ?
C19 H19A 0.9700 . ?
C19 H19B 0.9700 . ?
C20 H20A 0.9600 . ?
C20 H20B 0.9600 . ?
C20 H20C 0.9600 . ?
C21 C22 1.510(11) . ?
C21 H21A 0.9700 . ?
C21 H21B 0.9700 . ?
C22 C23 1.542(13) . ?
C22 H22A 0.9700 . ?
C22 H22B 0.9700 . ?
C23 C24 1.486(15) . ?
C23 H23A 0.9700 . ?
C23 H23B 0.9700 . ?
C24 H24A 0.9600 . ?
C24 H24B 0.9600 . ?
C24 H24C 0.9600 . ?
C25 C27 1.502(10) . ?
C25 H25A 0.9700 . ?
C25 H25B 0.9700 . ?
C26 C28 1.496(12) . ?
C26 C27 1.512(11) . ?
C26 H26A 0.9700 . ?
C26 H26B 0.9700 . ?
C27 H27A 0.9700 . ?
C27 H27B 0.9700 . ?
C28 H28A 0.9600 . ?
C28 H28B 0.9600 . ?
C28 H28C 0.9600 . ?
C29 C30 1.4987(10) . ?
C29 H29A 0.9700 . ?
C29 H29B 0.9700 . ?
C30 C31 1.551(13) . ?
C30 H30A 0.9700 . ?
C30 H30B 0.9700 . ?
C31 C32 1.432(12) . ?
C31 H31A 0.9700 . ?
C31 H31B 0.9700 . ?
C32 H32A 0.9600 . ?
C32 H32B 0.9600 . ?
C32 H32C 0.9600 . ?

loop_
_geom_hbond_atom_site_label_D
_geom_hbond_atom_site_label_H
_geom_hbond_atom_site_label_A
_geom_hbond_distance_DH
_geom_hbond_distance_HA
_geom_hbond_distance_DA
_geom_hbond_angle_DHA
_geom_hbond_site_symmetry_A
C1 H1A Br1 0.97 3.10 3.951(7) 147.5 2_755
C5 H5A Br2 0.97 3.05 3.748(7) 130.2 .
C6 H6B Br1 0.97 3.12 4.020(8) 154.3 2_755
C13 H13A Br3 0.97 3.03 3.988(7) 169.3 2_755
C13 H13B Br3 0.97 2.96 3.893(7) 161.4 4_565
C21 H21B Br1 0.97 3.14 4.096(9) 169.4 2_655
C25 H25B Br1 0.97 3.03 3.965(8) 162.1 4_566
C29 H29A Br4 0.97 2.95 3.772(9) 143.6 .
